data_1559744
loop_
_publ_author_name
'Vriza, Aikaterini'
'Canaj, Angelos B.'
'Vismara, Rebecca'
'Kershaw Cook, Laurence J.'
'Manning, Troy D.'
'Gaultois, Michael W.'
'Wood, Peter A.'
'Kurlin, Vitaliy'
'Berry, Neil'
'Dyer, Matthew S.'
'Rosseinsky, Matthew J.'

_publ_section_title
;
 One class classification as a practical approach for accelerating \p-\p
 co-crystal discovery.
;
_journal_issue 5
_journal_name_full 'Chemical science'
_journal_page_first 1702
_journal_page_last 1719
_journal_paper_doi 10.1039/d0sc04263c
_journal_volume 12
_journal_year 2020
_chemical_formula_moiety '2(C13 H8 O2), 2(C8 H5)'
_chemical_formula_sum 'C42 H26 O4'
_chemical_formula_weight 594.63
_chemical_name_systematic 'bis-(6H-Benzo[c]chromen-6-one) pyrene'
_space_group_crystal_system monoclinic
_space_group_IT_number 14
_space_group_name_Hall '-P 2ybc'
_space_group_name_H-M_alt 'P 1 21/c 1'
_atom_sites_solution_hydrogens geom
_audit_creation_date 2020-04-17
_audit_creation_method
;
Olex2 1.2
(compiled 2018.05.29 svn.r3508 for OlexSys, GUI svn.r5506)
;
_audit_update_record
;
2020-07-07 deposited with the CCDC.	2020-12-03 downloaded from the CCDC.
;
_cell_angle_alpha 90
_cell_angle_beta 91.514(7)
_cell_angle_gamma 90
_cell_formula_units_Z 4
_cell_length_a 8.2950(5)
_cell_length_b 16.3146(11)
_cell_length_c 21.1379(18)
_cell_measurement_reflns_used 19143
_cell_measurement_temperature 100(2)
_cell_measurement_theta_max 28.5390
_cell_measurement_theta_min 1.8600
_cell_volume 2859.6(4)
_computing_cell_refinement 'CrysAlisPro 1.171.40.53 (Rigaku OD, 2019)'
_computing_data_collection 'CrysAlisPro 1.171.40.53 (Rigaku OD, 2019)'
_computing_data_reduction 'CrysAlisPro 1.171.40.53 (Rigaku OD, 2019)'
_computing_molecular_graphics 'Olex2 (Dolomanov et al., 2009)'
_computing_publication_material 'Olex2 (Dolomanov et al., 2009)'
_computing_structure_refinement 'ShelXL (Sheldrick, 2015)'
_computing_structure_solution 'ShelXT (Sheldrick, 2015)'
_diffrn_ambient_temperature 100.0
_diffrn_detector 'CCD plate'
_diffrn_measured_fraction_theta_full 0.998
_diffrn_measured_fraction_theta_max 0.994
_diffrn_measurement_details
;
List of Runs (angles in degrees, time in seconds):

  # Type    Start    End  Width  t~exp~   \w     \q     \k     \f   Frames
#--------------------------------------------------------------------------
  1  \w   -110.00  15.00   1.00    5.00    --  -20.00 -68.00   0.00  125
  2  \w   -110.00  15.00   1.00    5.00    --  -20.00 -68.00 120.00  125
  3  \w   -110.00  15.00   1.00    5.00    --  -20.00 -68.00 240.00  125
  4  \w   -110.00  15.00   1.00    5.00    --  -20.00 -30.00  90.00  125
  5  \w   -110.00  15.00   1.00    5.00    --  -20.00 -30.00 270.00  125
  6  \w    -90.00  90.00   1.00    3.00    --    0.00   0.00   0.00  180
  7  \w    -90.00  90.00   1.00    3.00    --    0.00   0.00 180.00  180
;
_diffrn_measurement_device 'four-circle diffractometer'
_diffrn_measurement_device_type
'Rigaku 007HF rotating Mo anode equipped with Varimax confocal mirrors and an AFC12K goniometer and Saturn 724+ CCD detector'
_diffrn_measurement_method '\w scans'
_diffrn_orient_matrix_type 'CrysAlisPro convention (1999,Acta A55,543-557)'
_diffrn_orient_matrix_UB_11 -0.0063195000
_diffrn_orient_matrix_UB_12 0.0109852000
_diffrn_orient_matrix_UB_13 0.0322827000
_diffrn_orient_matrix_UB_21 -0.0751261000
_diffrn_orient_matrix_UB_22 0.0192515000
_diffrn_orient_matrix_UB_23 -0.0069234000
_diffrn_orient_matrix_UB_31 -0.0405596000
_diffrn_orient_matrix_UB_32 -0.0373959000
_diffrn_orient_matrix_UB_33 0.0059251000
_diffrn_radiation_monochromator graphite
_diffrn_radiation_probe x-ray
_diffrn_radiation_type MoK\a
_diffrn_radiation_wavelength 0.71073
_diffrn_reflns_av_unetI/netI 0.0473
_diffrn_reflns_Laue_measured_fraction_full 0.998
_diffrn_reflns_Laue_measured_fraction_max 0.994
_diffrn_reflns_limit_h_max 10
_diffrn_reflns_limit_h_min -10
_diffrn_reflns_limit_k_max 21
_diffrn_reflns_limit_k_min -21
_diffrn_reflns_limit_l_max 27
_diffrn_reflns_limit_l_min 0
_diffrn_reflns_number 6525
_diffrn_reflns_point_group_measured_fraction_full 0.998
_diffrn_reflns_point_group_measured_fraction_max 0.994
_diffrn_reflns_theta_full 25.242
_diffrn_reflns_theta_max 27.513
_diffrn_reflns_theta_min 2.297
_diffrn_source 'Rotating anode'
_diffrn_source_type 'Rigaku 007HF'
_exptl_absorpt_coefficient_mu 0.088
_exptl_absorpt_correction_T_max 1.00000
_exptl_absorpt_correction_T_min 0.88851
_exptl_absorpt_correction_type multi-scan
_exptl_absorpt_process_details
;
CrysAlisPro 1.171.40.53 (Rigaku Oxford Diffraction, 2019)
Empirical absorption correction using spherical harmonics,
 implemented in SCALE3 ABSPACK scaling algorithm.
;
_exptl_crystal_colour 'clear colourless'
_exptl_crystal_colour_lustre clear
_exptl_crystal_colour_primary colourless
_exptl_crystal_density_diffrn 1.381
_exptl_crystal_description plate
_exptl_crystal_F_000 1240
_exptl_crystal_size_max 0.37
_exptl_crystal_size_mid 0.15
_exptl_crystal_size_min 0.05
_refine_diff_density_max 1.529
_refine_diff_density_min -0.556
_refine_diff_density_rms 0.104
_refine_ls_extinction_method none
_refine_ls_goodness_of_fit_ref 1.079
_refine_ls_hydrogen_treatment constr
_refine_ls_matrix_type full
_refine_ls_number_parameters 416
_refine_ls_number_reflns 6525
_refine_ls_number_restraints 0
_refine_ls_restrained_S_all 1.079
_refine_ls_R_factor_all 0.1468
_refine_ls_R_factor_gt 0.1143
_refine_ls_shift/su_max 0.000
_refine_ls_shift/su_mean 0.000
_refine_ls_structure_factor_coef Fsqd
_refine_ls_weighting_details 'w=1/[\s^2^(Fo^2^)+(0.1546P)^2^+7.1358P] where P=(Fo^2^+2Fc^2^)/3'
_refine_ls_weighting_scheme calc
_refine_ls_wR_factor_gt 0.3074
_refine_ls_wR_factor_ref 0.3306
_reflns_Friedel_coverage 0.000
_reflns_number_gt 4739
_reflns_number_total 6525
_reflns_threshold_expression 'I > 2\s(I)'
_cod_data_source_file d0sc04263c2.cif
_cod_data_source_block at149_100k_1
_cod_depositor_comments
;Adding full bibliography for 1559743--1559744.cif.

 Adding full bibliography for 1559743--1559744.cif.
;
_cod_database_code 1559744
_publcif_datablock.id {78f95e1f-a1a6-4e9c-b380-906c6762f42e}

_shelx_shelxl_version_number 2018/3
_chemical_oxdiff_formula 'C42 H26 O4'
_shelx_space_group_comment
;
The symmetry employed for this shelxl refinement is uniquely defined
by the following loop, which should always be used as a source of
symmetry information in preference to the above space-group names.
They are only intended as comments.
;
_shelx_estimated_absorpt_t_max 0.996
_shelx_estimated_absorpt_t_min 0.968
_reflns_odcompleteness_completeness 99.35
_reflns_odcompleteness_iscentric 1
_reflns_odcompleteness_theta 27.42
_olex2_refinement_description
;
1. Twinned data refinement
 Scales: 0.824(6)
 0.176(6)
2. Fixed Uiso
 At 1.2 times of:
  All C(H) groups
3.a Aromatic/amide H refined with riding coordinates:
 C24(H24), C6(H6), C21(H21), C18(H18), C9(H9), C3(H3), C20(H20), C26(H26),
 C4(H4), C25(H25), C27(H27), C5(H5), C11(H11), C19(H19), C10(H10), C12(H12),
 C39(H39), C40(H40), C42(H42), C32(H32), C36(H36), C44(H44), C43(H43), C35(H35),
  C38(H38), C31(H31)
;
_olex2_submission_original_sample_id AT149_100K
_olex2_submission_special_instructions 'No special instructions were received'
_oxdiff_exptl_absorpt_empirical_details
;
Empirical correction (ABSPACK) includes:
- Absorption correction using spherical harmonics
- Frame scaling
- Detector area scaling
;
_oxdiff_exptl_absorpt_empirical_full_max 1.183
_oxdiff_exptl_absorpt_empirical_full_min 0.857
_publcif_funding_html
;
;

loop_
_space_group_symop_operation_xyz
'x, y, z'
'-x, y+1/2, -z+1/2'
'-x, -y, -z'
'x, -y-1/2, z-1/2'

loop_
_atom_site_label
_atom_site_type_symbol
_atom_site_fract_x
_atom_site_fract_y
_atom_site_fract_z
_atom_site_U_iso_or_equiv
_atom_site_adp_type
_atom_site_occupancy
_atom_site_site_symmetry_order
_atom_site_calc_flag
_atom_site_refinement_flags_posn
_atom_site_refinement_flags_adp
_atom_site_refinement_flags_occupancy
_atom_site_disorder_assembly
_atom_site_disorder_group
O1 O 1.0028(4) 0.70247(19) 0.32523(14) 0.0338(7) Uani 1 1 d . . . . .
O16 O 0.4880(4) 0.69064(18) 0.17672(14) 0.0317(7) Uani 1 1 d . . . . .
O15 O 0.9228(4) 0.6496(2) 0.41447(16) 0.0469(9) Uani 1 1 d . . . . .
O30 O 0.4015(5) 0.6287(2) 0.09074(16) 0.0494(9) Uani 1 1 d . . . . .
C23 C 0.3232(4) 0.5780(2) 0.25443(18) 0.0222(8) Uani 1 1 d . . . . .
C22 C 0.4190(4) 0.6446(2) 0.28226(18) 0.0196(8) Uani 1 1 d . . . . .
C7 C 0.9195(5) 0.6487(2) 0.22125(19) 0.0234(8) Uani 1 1 d . . . . .
C8 C 0.8289(5) 0.5833(2) 0.25238(18) 0.0236(8) Uani 1 1 d . . . . .
C29 C 0.3979(5) 0.6280(3) 0.14831(18) 0.0287(9) Uani 1 1 d . . . . .
C17 C 0.4982(5) 0.6987(2) 0.24210(18) 0.0237(8) Uani 1 1 d . . . . .
C24 C 0.2410(5) 0.5196(2) 0.29101(19) 0.0233(8) Uani 1 1 d . . . . .
H24 H 0.247046 0.522391 0.335906 0.028 Uiso 1 1 calc R . . . .
C6 C 0.9314(5) 0.6575(2) 0.15561(19) 0.0262(9) Uani 1 1 d . . . . .
H6 H 0.874919 0.620612 0.128191 0.031 Uiso 1 1 calc R . . . .
C21 C 0.4406(5) 0.6580(2) 0.34783(19) 0.0253(8) Uani 1 1 d . . . . .
H21 H 0.388189 0.622948 0.376715 0.030 Uiso 1 1 calc R . . . .
C18 C 0.5928(5) 0.7638(2) 0.2649(2) 0.0277(9) Uani 1 1 d . . . . .
H18 H 0.642470 0.800564 0.236446 0.033 Uiso 1 1 calc R . . . .
C13 C 0.8283(5) 0.5822(3) 0.3189(2) 0.0284(9) Uani 1 1 d . . . . .
C2 C 1.0053(5) 0.7052(2) 0.25985(19) 0.0261(9) Uani 1 1 d . . . . .
C9 C 0.7433(5) 0.5227(2) 0.2189(2) 0.0273(9) Uani 1 1 d . . . . .
H9 H 0.743385 0.522282 0.173962 0.033 Uiso 1 1 calc R . . . .
C46 C 0.0635(5) 0.9782(3) 0.48546(18) 0.0303(9) Uani 1 1 d . . . . .
C28 C 0.3127(5) 0.5713(2) 0.18849(19) 0.0244(8) Uani 1 1 d . . . . .
C3 C 1.0981(5) 0.7671(2) 0.2347(2) 0.0299(9) Uani 1 1 d . . . . .
H3 H 1.154910 0.804306 0.261725 0.036 Uiso 1 1 calc R . . . .
C20 C 0.5370(5) 0.7214(2) 0.3711(2) 0.0282(9) Uani 1 1 d . . . . .
H20 H 0.551216 0.729017 0.415424 0.034 Uiso 1 1 calc R . . . .
C26 C 0.1407(5) 0.4528(3) 0.1959(2) 0.0309(10) Uani 1 1 d . . . . .
H26 H 0.077977 0.410627 0.176428 0.037 Uiso 1 1 calc R . . . .
C4 C 1.1071(5) 0.7741(2) 0.1695(2) 0.0314(10) Uani 1 1 d . . . . .
H4 H 1.170070 0.816411 0.151634 0.038 Uiso 1 1 calc R . . . .
C25 C 0.1515(5) 0.4584(3) 0.2613(2) 0.0290(9) Uani 1 1 d . . . . .
H25 H 0.096464 0.419520 0.286252 0.035 Uiso 1 1 calc R . . . .
C27 C 0.2209(5) 0.5084(3) 0.1590(2) 0.0305(9) Uani 1 1 d . . . . .
H27 H 0.214554 0.504509 0.114213 0.037 Uiso 1 1 calc R . . . .
C41 C 0.0410(6) 0.8957(3) 0.46421(19) 0.0363(11) Uani 1 1 d . . . . .
C5 C 1.0243(5) 0.7192(3) 0.1301(2) 0.0289(9) Uani 1 1 d . . . . .
H5 H 1.031409 0.724050 0.085524 0.035 Uiso 1 1 calc R . . . .
C11 C 0.6571(6) 0.4628(3) 0.3172(2) 0.0365(11) Uani 1 1 d . . . . .
H11 H 0.598161 0.422087 0.338933 0.044 Uiso 1 1 calc R . . . .
C19 C 0.6124(5) 0.7736(3) 0.3293(2) 0.0301(9) Uani 1 1 d . . . . .
H19 H 0.678513 0.816728 0.345370 0.036 Uiso 1 1 calc R . . . .
C10 C 0.6574(5) 0.4628(3) 0.2512(2) 0.0323(10) Uani 1 1 d . . . . .
H10 H 0.599109 0.421938 0.228165 0.039 Uiso 1 1 calc R . . . .
C14 C 0.9173(5) 0.6436(3) 0.3568(2) 0.0341(10) Uani 1 1 d . . . . .
C12 C 0.7420(5) 0.5215(3) 0.3510(2) 0.0341(10) Uani 1 1 d . . . . .
H12 H 0.742190 0.521057 0.395917 0.041 Uiso 1 1 calc R . . . .
C45 C 0.2150(6) 1.0185(3) 0.4770(2) 0.0361(11) Uani 1 1 d . . . . .
C39 C -0.2331(7) 0.8985(3) 0.5010(2) 0.0414(12) Uani 1 1 d . . . . .
H39 H -0.333493 0.871641 0.506130 0.050 Uiso 1 1 calc R . . . .
C34 C 0.4674(7) 0.4644(3) 0.4864(2) 0.0407(12) Uani 1 1 d . . . A 1
C40 C -0.1133(7) 0.8578(3) 0.4735(2) 0.0417(12) Uani 1 1 d . . . . .
H40 H -0.130451 0.802946 0.459994 0.050 Uiso 1 1 calc R . . . .
C42 C 0.1686(7) 0.8553(3) 0.4350(2) 0.0448(13) Uani 1 1 d . . . . .
H42 H 0.154813 0.800474 0.420591 0.054 Uiso 1 1 calc R . . . .
C32 C 0.2612(7) 0.3781(3) 0.4374(2) 0.0455(13) Uani 1 1 d . . . A 1
H32 H 0.153011 0.371542 0.422359 0.055 Uiso 1 1 calc R . . A 1
C36 C 0.2576(7) 0.5977(3) 0.4957(2) 0.0438(12) Uani 1 1 d . . . A 1
H36 H 0.182876 0.641629 0.498132 0.053 Uiso 1 1 calc R . . A .
C44 C 0.3384(6) 0.9751(4) 0.4471(2) 0.0459(13) Uani 1 1 d . . . . .
H44 H 0.439508 1.000625 0.440544 0.055 Uiso 1 1 calc R . . . .
C37 C 0.4208(7) 0.6091(4) 0.5193(2) 0.0460(13) Uani 1 1 d . . . A 1
C43 C 0.3118(8) 0.8940(4) 0.4271(2) 0.0527(15) Uani 1 1 d . . . . .
H43 H 0.396546 0.865387 0.407349 0.063 Uiso 1 1 calc R . . . .
C35 C 0.2067(9) 0.5216(4) 0.4689(2) 0.0605(18) Uani 1 1 d . . . A 1
H35 H 0.098400 0.516355 0.453700 0.073 Uiso 1 1 calc R . . A 1
C33 C 0.3093(7) 0.4549(4) 0.4642(3) 0.0529(14) Uani 1 1 d . . . A 1
C38 C 0.4713(8) 0.6780(4) 0.5442(3) 0.0549(15) Uani 1 1 d . . . A 1
H38 H 0.399676 0.723191 0.547104 0.066 Uiso 1 1 calc R . . A 1
C31 C 0.3639(8) 0.3145(4) 0.4328(3) 0.0618(17) Uani 1 1 d . . . A 1
H31 H 0.327791 0.264464 0.414335 0.074 Uiso 1 1 calc R . . A 1

loop_
_atom_site_aniso_label
_atom_site_aniso_U_11
_atom_site_aniso_U_22
_atom_site_aniso_U_33
_atom_site_aniso_U_23
_atom_site_aniso_U_13
_atom_site_aniso_U_12
O1 0.0313(17) 0.0362(17) 0.0337(16) -0.0054(13) -0.0020(13) 0.0017(13)
O16 0.0291(16) 0.0339(16) 0.0323(16) 0.0043(12) 0.0062(12) -0.0003(13)
O15 0.047(2) 0.059(2) 0.0342(18) -0.0031(16) -0.0033(15) 0.0053(17)
O30 0.059(2) 0.055(2) 0.0353(19) -0.0015(16) 0.0056(17) 0.0019(18)
C23 0.0154(18) 0.0218(19) 0.029(2) -0.0011(15) 0.0001(15) 0.0046(14)
C22 0.0153(18) 0.0175(17) 0.0259(18) 0.0014(14) 0.0017(14) 0.0035(14)
C7 0.0198(19) 0.0180(18) 0.032(2) -0.0014(15) -0.0019(16) 0.0054(15)
C8 0.0176(19) 0.025(2) 0.028(2) 0.0010(15) 0.0002(15) 0.0078(15)
C29 0.027(2) 0.037(2) 0.0219(19) -0.0025(16) 0.0041(16) 0.0143(18)
C17 0.0199(19) 0.0240(19) 0.0275(19) 0.0043(15) 0.0040(15) 0.0078(15)
C24 0.0209(19) 0.0207(19) 0.0282(19) 0.0014(15) 0.0010(15) 0.0011(15)
C6 0.027(2) 0.0226(19) 0.029(2) -0.0002(15) -0.0034(16) 0.0015(16)
C21 0.023(2) 0.0237(19) 0.030(2) 0.0046(15) 0.0042(16) 0.0012(16)
C18 0.0187(19) 0.021(2) 0.043(2) 0.0075(17) 0.0064(17) 0.0040(15)
C13 0.021(2) 0.034(2) 0.030(2) 0.0040(17) 0.0027(16) 0.0116(17)
C2 0.0200(19) 0.027(2) 0.031(2) -0.0065(16) -0.0033(16) 0.0099(16)
C9 0.023(2) 0.025(2) 0.033(2) 0.0030(16) 0.0013(16) 0.0057(16)
C46 0.034(2) 0.037(2) 0.0196(18) 0.0065(16) -0.0030(16) 0.0102(19)
C28 0.0194(19) 0.027(2) 0.0271(19) -0.0009(15) -0.0003(15) 0.0062(15)
C3 0.022(2) 0.021(2) 0.046(2) -0.0100(17) -0.0021(18) 0.0042(16)
C20 0.029(2) 0.027(2) 0.029(2) -0.0074(16) -0.0010(17) 0.0019(17)
C26 0.023(2) 0.024(2) 0.045(2) -0.0078(18) -0.0059(18) 0.0048(17)
C4 0.029(2) 0.0193(19) 0.046(3) 0.0041(17) 0.0012(19) -0.0012(17)
C25 0.020(2) 0.026(2) 0.041(2) -0.0007(17) -0.0001(17) 0.0022(16)
C27 0.028(2) 0.033(2) 0.031(2) -0.0067(17) -0.0036(17) 0.0066(18)
C41 0.049(3) 0.039(2) 0.021(2) 0.0022(17) -0.0073(19) 0.013(2)
C5 0.028(2) 0.026(2) 0.033(2) 0.0045(16) 0.0020(17) 0.0018(17)
C11 0.031(2) 0.030(2) 0.049(3) 0.0173(19) 0.010(2) 0.0085(19)
C19 0.025(2) 0.023(2) 0.042(2) -0.0040(17) 0.0036(18) -0.0030(17)
C10 0.024(2) 0.023(2) 0.050(3) 0.0062(18) 0.0001(19) 0.0059(16)
C14 0.027(2) 0.049(3) 0.027(2) -0.0014(19) -0.0012(17) 0.014(2)
C12 0.029(2) 0.036(2) 0.037(2) 0.0097(19) 0.0023(19) 0.0071(19)
C45 0.040(3) 0.046(3) 0.022(2) 0.0039(18) -0.0053(18) 0.010(2)
C39 0.048(3) 0.047(3) 0.029(2) 0.008(2) -0.006(2) -0.008(2)
C34 0.054(3) 0.047(3) 0.022(2) 0.0019(19) 0.005(2) -0.016(2)
C40 0.058(3) 0.037(3) 0.029(2) 0.0015(19) -0.012(2) 0.004(2)
C42 0.063(4) 0.045(3) 0.026(2) -0.0015(19) -0.002(2) 0.020(3)
C32 0.064(4) 0.046(3) 0.027(2) -0.003(2) 0.007(2) -0.024(3)
C36 0.047(3) 0.052(3) 0.032(2) 0.010(2) 0.008(2) 0.005(2)
C44 0.038(3) 0.070(4) 0.030(2) 0.012(2) 0.003(2) 0.013(3)
C37 0.050(3) 0.058(3) 0.031(2) 0.009(2) 0.009(2) -0.006(3)
C43 0.067(4) 0.060(3) 0.031(2) -0.006(2) -0.002(2) 0.034(3)
C35 0.096(5) 0.053(3) 0.035(3) 0.015(2) 0.033(3) 0.018(3)
C33 0.052(3) 0.067(4) 0.040(3) 0.009(3) 0.006(2) -0.005(3)
C38 0.074(4) 0.045(3) 0.046(3) 0.008(2) 0.018(3) 0.010(3)
C31 0.074(4) 0.064(4) 0.048(3) -0.007(3) 0.003(3) -0.023(3)

loop_
_atom_type_symbol
_atom_type_description
_atom_type_scat_dispersion_real
_atom_type_scat_dispersion_imag
_atom_type_scat_source
C C 0.0033 0.0016 'International Tables Vol C Tables 4.2.6.8 and 6.1.1.4'
H H 0.0000 0.0000 'International Tables Vol C Tables 4.2.6.8 and 6.1.1.4'
O O 0.0106 0.0060 'International Tables Vol C Tables 4.2.6.8 and 6.1.1.4'

loop_
_geom_angle_atom_site_label_1
_geom_angle_atom_site_label_2
_geom_angle_atom_site_label_3
_geom_angle
_geom_angle_site_symmetry_1
_geom_angle_site_symmetry_3
_geom_angle_publ_flag
C14 O1 C2 121.8(3) . . ?
C17 O16 C29 121.1(3) . . ?
C24 C23 C22 123.1(3) . . ?
C28 C23 C22 118.6(4) . . ?
C28 C23 C24 118.3(4) . . ?
C17 C22 C23 118.9(3) . . ?
C17 C22 C21 116.6(3) . . ?
C21 C22 C23 124.4(3) . . ?
C6 C7 C8 124.6(4) . . ?
C6 C7 C2 117.3(4) . . ?
C2 C7 C8 118.1(4) . . ?
C13 C8 C7 118.2(4) . . ?
C9 C8 C7 123.0(4) . . ?
C9 C8 C13 118.8(4) . . ?
O16 C29 C28 118.6(3) . . ?
O30 C29 O16 113.4(4) . . ?
O30 C29 C28 128.0(4) . . ?
O16 C17 C22 121.8(4) . . ?
O16 C17 C18 115.6(3) . . ?
C18 C17 C22 122.6(4) . . ?
C25 C24 C23 119.9(4) . . ?
C5 C6 C7 120.9(4) . . ?
C20 C21 C22 121.4(4) . . ?
C19 C18 C17 118.6(4) . . ?
C8 C13 C14 121.4(4) . . ?
C8 C13 C12 120.5(4) . . ?
C12 C13 C14 118.2(4) . . ?
O1 C2 C7 122.4(4) . . ?
O1 C2 C3 115.5(4) . . ?
C3 C2 C7 122.1(4) . . ?
C8 C9 C10 120.4(4) . . ?
C46 C46 C41 120.9(6) 3_576 . ?
C46 C46 C45 119.1(5) 3_576 . ?
C41 C46 C45 120.0(4) . . ?
C23 C28 C29 121.0(4) . . ?
C23 C28 C27 121.0(4) . . ?
C27 C28 C29 118.0(4) . . ?
C2 C3 C4 119.1(4) . . ?
C19 C20 C21 119.8(4) . . ?
C27 C26 C25 120.0(4) . . ?
C3 C4 C5 120.2(4) . . ?
C24 C25 C26 121.3(4) . . ?
C26 C27 C28 119.5(4) . . ?
C46 C41 C40 118.1(4) . . ?
C42 C41 C46 119.2(5) . . ?
C42 C41 C40 122.8(5) . . ?
C6 C5 C4 120.4(4) . . ?
C12 C11 C10 120.3(4) . . ?
C18 C19 C20 121.0(4) . . ?
C11 C10 C9 120.2(4) . . ?
O1 C14 C13 118.0(4) . . ?
O15 C14 O1 114.9(4) . . ?
O15 C14 C13 127.1(5) . . ?
C11 C12 C13 120.0(4) . . ?
C46 C45 C39 118.4(4) . 3_576 ?
C44 C45 C46 118.4(5) . . ?
C44 C45 C39 123.2(5) . 3_576 ?
C40 C39 C45 122.3(5) . 3_576 ?
C34 C34 C37 117.1(6) 3_666 3_666 ?
C33 C34 C34 125.7(7) . 3_666 ?
C33 C34 C37 117.2(5) . 3_666 ?
C39 C40 C41 121.2(5) . . ?
C43 C42 C41 120.4(5) . . ?
C31 C32 C33 122.2(6) . . ?
C35 C36 C37 121.0(5) . . ?
C43 C44 C45 119.9(5) . . ?
C36 C37 C34 116.1(5) . 3_666 ?
C38 C37 C34 121.4(5) . 3_666 ?
C38 C37 C36 122.6(6) . . ?
C42 C43 C44 122.1(5) . . ?
C33 C35 C36 122.4(7) . . ?
C34 C33 C32 118.9(6) . . ?
C35 C33 C34 117.6(6) . . ?
C35 C33 C32 123.5(6) . . ?
C37 C38 C31 120.0(6) . 3_666 ?
C32 C31 C38 120.3(6) . 3_666 ?

loop_
_geom_bond_atom_site_label_1
_geom_bond_atom_site_label_2
_geom_bond_distance
_geom_bond_site_symmetry_2
_geom_bond_publ_flag
O1 C2 1.383(5) . ?
O1 C14 1.377(6) . ?
O16 C29 1.393(5) . ?
O16 C17 1.389(5) . ?
O15 C14 1.223(5) . ?
O30 C29 1.218(5) . ?
C23 C22 1.460(5) . ?
C23 C24 1.414(5) . ?
C23 C28 1.398(5) . ?
C22 C17 1.400(5) . ?
C22 C21 1.410(5) . ?
C7 C8 1.470(6) . ?
C7 C6 1.401(6) . ?
C7 C2 1.411(5) . ?
C8 C13 1.406(6) . ?
C8 C9 1.398(6) . ?
C29 C28 1.452(6) . ?
C17 C18 1.399(6) . ?
C24 C25 1.384(6) . ?
C6 C5 1.385(6) . ?
C21 C20 1.389(6) . ?
C18 C19 1.376(6) . ?
C13 C14 1.469(6) . ?
C13 C12 1.406(6) . ?
C2 C3 1.385(6) . ?
C9 C10 1.399(6) . ?
C46 C46 1.424(9) 3_576 ?
C46 C41 1.429(6) . ?
C46 C45 1.433(7) . ?
C28 C27 1.412(6) . ?
C3 C4 1.387(6) . ?
C20 C19 1.388(6) . ?
C26 C25 1.387(6) . ?
C26 C27 1.378(6) . ?
C4 C5 1.391(6) . ?
C41 C40 1.439(8) . ?
C41 C42 1.405(7) . ?
C11 C10 1.395(7) . ?
C11 C12 1.377(7) . ?
C45 C39 1.438(7) 3_576 ?
C45 C44 1.408(7) . ?
C39 C40 1.340(8) . ?
C34 C34 1.398(9) 3_666 ?
C34 C37 1.523(8) 3_666 ?
C34 C33 1.389(8) . ?
C42 C43 1.360(9) . ?
C32 C33 1.428(8) . ?
C32 C31 1.348(9) . ?
C36 C37 1.442(8) . ?
C36 C35 1.424(8) . ?
C44 C43 1.404(8) . ?
C37 C38 1.306(8) . ?
C35 C33 1.387(9) . ?
C38 C31 1.444(9) 3_666 ?

loop_
_twin_individual_id
_twin_individual_mass_fraction_refined
1 0.824(6)
2 0.176(6)
